data_4079287
loop_
_publ_author_name
'Chia, Siew-Peng'
'Ganguly, Rakesh'
'Li, Yongxin'
'So, Cheuk-Wai'

_publ_section_title
;
 Reactivity of a Distannylene toward Potassium Graphite: Synthesis of a
 Stannylidenide Anion
;
_journal_issue 17
_journal_name_full Organometallics
_journal_page_first 6415
_journal_paper_doi 10.1021/om300646d
_journal_volume 31
_journal_year 2012
_chemical_formula_sum 'C20 H31 K N2 O Sn'
_chemical_formula_weight 473.26
_chemical_name_systematic
; 
 ? 
;
_space_group_IT_number 19
_symmetry_cell_setting orthorhombic
_symmetry_space_group_name_Hall 'P 2ac 2ab'
_symmetry_space_group_name_H-M 'P 21 21 21'
_atom_sites_solution_hydrogens geom
_atom_sites_solution_primary direct
_atom_sites_solution_secondary difmap
_audit_creation_method SHELXL-97
_cell_angle_alpha 90.00
_cell_angle_beta 90.00
_cell_angle_gamma 90.00
_cell_formula_units_Z 4
_cell_length_a 10.2822(5)
_cell_length_b 11.0911(5)
_cell_length_c 20.2384(12)
_cell_measurement_reflns_used 4000
_cell_measurement_temperature 103(2)
_cell_measurement_theta_max 29.75
_cell_measurement_theta_min 2.72
_cell_volume 2308.0(2)
_computing_cell_refinement 'Bruker SAINT'
_computing_data_collection 'Bruker APEX2'
_computing_data_reduction 'Bruker SAINT'
_computing_molecular_graphics 'Bruker SHELXTL'
_computing_publication_material 'Bruker SHELXTL'
_computing_structure_refinement 'SHELXL-97 (Sheldrick, 2008)'
_computing_structure_solution 'SHELXS-97 (Sheldrick, 2008)'
_diffrn_ambient_temperature 103(2)
_diffrn_measured_fraction_theta_full 0.979
_diffrn_measured_fraction_theta_max 0.979
_diffrn_measurement_device_type 'Bruker APEX-II CCD'
_diffrn_measurement_method '\f and \w scans'
_diffrn_radiation_monochromator graphite
_diffrn_radiation_source 'fine-focus sealed tube'
_diffrn_radiation_type MoK\a
_diffrn_radiation_wavelength 0.71073
_diffrn_reflns_av_R_equivalents 0.0571
_diffrn_reflns_av_sigmaI/netI 0.0950
_diffrn_reflns_limit_h_max 17
_diffrn_reflns_limit_h_min -16
_diffrn_reflns_limit_k_max 17
_diffrn_reflns_limit_k_min -18
_diffrn_reflns_limit_l_max 34
_diffrn_reflns_limit_l_min -24
_diffrn_reflns_number 25101
_diffrn_reflns_theta_full 37.02
_diffrn_reflns_theta_max 37.02
_diffrn_reflns_theta_min 2.01
_exptl_absorpt_coefficient_mu 1.297
_exptl_absorpt_correction_T_max 0.7815
_exptl_absorpt_correction_T_min 0.6251
_exptl_absorpt_correction_type multi-scan
_exptl_absorpt_process_details sadabs
_exptl_crystal_colour black
_exptl_crystal_density_diffrn 1.362
_exptl_crystal_density_method 'not measured'
_exptl_crystal_description block
_exptl_crystal_F_000 968
_exptl_crystal_size_max 0.40
_exptl_crystal_size_mid 0.20
_exptl_crystal_size_min 0.20
_refine_diff_density_max 1.041
_refine_diff_density_min -1.717
_refine_diff_density_rms 0.310
_refine_ls_abs_structure_details 'Flack H D (1983), Acta Cryst. A39, 876-881'
_refine_ls_abs_structure_Flack -0.05(3)
_refine_ls_extinction_method none
_refine_ls_goodness_of_fit_ref 1.010
_refine_ls_hydrogen_treatment constr
_refine_ls_matrix_type full
_refine_ls_number_parameters 278
_refine_ls_number_reflns 11182
_refine_ls_number_restraints 205
_refine_ls_restrained_S_all 1.010
_refine_ls_R_factor_all 0.0826
_refine_ls_R_factor_gt 0.0515
_refine_ls_shift/su_max 0.002
_refine_ls_shift/su_mean 0.000
_refine_ls_structure_factor_coef Fsqd
_refine_ls_weighting_details 'calc w=1/[\s^2^(Fo^2^)+(0.0560P)^2^+0.0000P] where P=(Fo^2^+2Fc^2^)/3'
_refine_ls_weighting_scheme calc
_refine_ls_wR_factor_gt 0.1055
_refine_ls_wR_factor_ref 0.1336
_reflns_number_gt 8006
_reflns_number_total 11182
_reflns_threshold_expression >2sigma(I)
_cod_data_source_file om300646d_si_001.cif
_cod_data_source_block scw635
_cod_depositor_comments
;
The following automatic conversions were performed:

'_symmetry_cell_setting' value 'Orthorhombic' changed to
'orthorhombic' according to
/home/saulius/struct/CIF-dictionaries/cif_core.dic dictionary named
'cif_core.dic' version 2.4.2 from 2011-04-26.

Automatic conversion script
Id: cif_fix_values 1891 2012-01-12 08:04:46Z andrius 
;
_cod_original_sg_symbol_H-M P2(1)2(1)2(1)
_cod_database_code 4079287

loop_
_symmetry_equiv_pos_as_xyz
'x, y, z'
'-x+1/2, -y, z+1/2'
'-x, y+1/2, -z+1/2'
'x+1/2, -y+1/2, -z'

loop_
_atom_site_label
_atom_site_type_symbol
_atom_site_fract_x
_atom_site_fract_y
_atom_site_fract_z
_atom_site_U_iso_or_equiv
_atom_site_adp_type
_atom_site_occupancy
_atom_site_symmetry_multiplicity
_atom_site_calc_flag
_atom_site_refinement_flags
_atom_site_disorder_assembly
_atom_site_disorder_group
Sn1 Sn 0.38061(2) 0.74564(2) 0.104866(10) 0.01691(6) Uani 1 1 d . . .
K1 K 0.04302(7) 0.74231(9) 0.05513(4) 0.02284(15) Uani 1 1 d D . .
C1 C 0.3216(4) 0.6258(3) 0.0294(2) 0.0152(8) Uani 1 1 d . . .
C2 C 0.2693(4) 0.6802(3) -0.0300(2) 0.0153(8) Uani 1 1 d . . .
C3 C 0.2278(4) 0.6055(3) -0.08342(19) 0.0190(7) Uani 1 1 d . . .
H3 H 0.1941 0.6417 -0.1224 0.023 Uiso 1 1 calc R A .
C4 C 0.2358(4) 0.4819(3) -0.07938(19) 0.0217(8) Uani 1 1 d . A .
H4 H 0.2073 0.4334 -0.1153 0.026 Uiso 1 1 calc R . .
C5 C 0.2869(4) 0.4265(3) -0.0215(2) 0.0196(7) Uani 1 1 d . . .
H5 H 0.2920 0.3411 -0.0189 0.024 Uiso 1 1 calc R A .
C6 C 0.3293(4) 0.4960(3) 0.0312(2) 0.0174(8) Uani 1 1 d . . .
C7 C 0.2646(4) 0.8074(3) -0.0315(2) 0.0167(8) Uani 1 1 d . . .
H7 H 0.2334 0.8496 -0.0692 0.020 Uiso 1 1 calc R . .
C8 C 0.3056(5) 1.0006(3) 0.0206(2) 0.0205(8) Uani 1 1 d . . .
C9 C 0.3969(5) 1.0441(3) -0.0338(2) 0.0299(10) Uani 1 1 d . A .
H9A H 0.4863 1.0201 -0.0232 0.045 Uiso 1 1 calc R . .
H9B H 0.3921 1.1322 -0.0371 0.045 Uiso 1 1 calc R . .
H9C H 0.3712 1.0081 -0.0760 0.045 Uiso 1 1 calc R . .
C10 C 0.1695(4) 1.0456(3) 0.0077(2) 0.0283(9) Uani 1 1 d . A .
H10A H 0.1380 1.0128 -0.0343 0.043 Uiso 1 1 calc R . .
H10B H 0.1700 1.1339 0.0055 0.043 Uiso 1 1 calc R . .
H10C H 0.1120 1.0195 0.0436 0.043 Uiso 1 1 calc R . .
C11 C 0.3504(5) 1.0472(3) 0.0878(2) 0.0286(11) Uani 1 1 d . A .
H11A H 0.2909 1.0182 0.1222 0.043 Uiso 1 1 calc R . .
H11B H 0.3505 1.1355 0.0875 0.043 Uiso 1 1 calc R . .
H11C H 0.4384 1.0177 0.0969 0.043 Uiso 1 1 calc R . .
C12 C 0.3867(4) 0.4373(3) 0.08877(18) 0.0180(7) Uani 1 1 d . . .
H12 H 0.3920 0.3518 0.0902 0.022 Uiso 1 1 calc R A .
C13 C 0.4923(4) 0.4419(3) 0.19481(19) 0.0230(8) Uani 1 1 d . . .
C14 C 0.5115(7) 0.3063(4) 0.1909(3) 0.0472(16) Uani 1 1 d . A .
H14A H 0.4269 0.2669 0.1850 0.071 Uiso 1 1 calc R . .
H14B H 0.5519 0.2775 0.2318 0.071 Uiso 1 1 calc R . .
H14C H 0.5679 0.2870 0.1533 0.071 Uiso 1 1 calc R . .
C15 C 0.6242(5) 0.5024(4) 0.2037(2) 0.0337(9) Uani 1 1 d . A .
H15A H 0.6798 0.4836 0.1658 0.051 Uiso 1 1 calc R . .
H15B H 0.6652 0.4727 0.2443 0.051 Uiso 1 1 calc R . .
H15C H 0.6124 0.5899 0.2068 0.051 Uiso 1 1 calc R . .
C16 C 0.4081(5) 0.4718(4) 0.2546(2) 0.0314(10) Uani 1 1 d . A .
H16A H 0.3935 0.5590 0.2565 0.047 Uiso 1 1 calc R . .
H16B H 0.4523 0.4453 0.2950 0.047 Uiso 1 1 calc R . .
H16C H 0.3243 0.4302 0.2507 0.047 Uiso 1 1 calc R . .
N1 N 0.3063(4) 0.8666(2) 0.02275(19) 0.0164(7) Uani 1 1 d . . .
N2 N 0.4299(3) 0.4991(3) 0.13711(16) 0.0188(6) Uani 1 1 d . A .
O1 O -0.008(2) 0.698(2) 0.1828(6) 0.064(4) Uani 0.410(12) 1 d PDU A 1
C17 C 0.067(2) 0.628(2) 0.2265(7) 0.080(4) Uani 0.410(12) 1 d PDU A 1
H17A H 0.1585 0.6225 0.2116 0.096 Uiso 0.410(12) 1 calc PR A 1
H17B H 0.0310 0.5455 0.2314 0.096 Uiso 0.410(12) 1 calc PR A 1
C18 C 0.0553(19) 0.699(2) 0.2903(8) 0.099(4) Uani 0.410(12) 1 d PDU A 1
H18A H 0.0919 0.7814 0.2867 0.119 Uiso 0.410(12) 1 calc PR A 1
H18B H 0.0934 0.6566 0.3287 0.119 Uiso 0.410(12) 1 calc PR A 1
C19 C -0.0928(19) 0.698(3) 0.2907(8) 0.089(4) Uani 0.410(12) 1 d PDU A 1
H19A H -0.1290 0.6159 0.2960 0.107 Uiso 0.410(12) 1 calc PR A 1
H19B H -0.1299 0.7528 0.3244 0.107 Uiso 0.410(12) 1 calc PR A 1
C20 C -0.109(3) 0.746(4) 0.2214(8) 0.066(4) Uani 0.410(12) 1 d PDU A 1
H20A H -0.1941 0.7213 0.2033 0.079 Uiso 0.410(12) 1 calc PR A 1
H20B H -0.1039 0.8348 0.2215 0.079 Uiso 0.410(12) 1 calc PR A 1
O1A O -0.0212(16) 0.6786(13) 0.1787(4) 0.049(3) Uani 0.590(12) 1 d PDU A 2
C17A C 0.0294(17) 0.5815(11) 0.2138(5) 0.070(4) Uani 0.590(12) 1 d PDU A 2
H17C H 0.1253 0.5798 0.2096 0.084 Uiso 0.590(12) 1 calc PR A 2
H17D H -0.0057 0.5049 0.1961 0.084 Uiso 0.590(12) 1 calc PR A 2
C18A C -0.0086(17) 0.5961(12) 0.2849(5) 0.091(4) Uani 0.590(12) 1 d PDU A 2
H18C H -0.0831 0.5433 0.2959 0.109 Uiso 0.590(12) 1 calc PR A 2
H18D H 0.0650 0.5758 0.3143 0.109 Uiso 0.590(12) 1 calc PR A 2
C19A C -0.0453(18) 0.7258(14) 0.2921(6) 0.088(4) Uani 0.590(12) 1 d PDU A 2
H19C H -0.1168 0.7369 0.3243 0.105 Uiso 0.590(12) 1 calc PR A 2
H19D H 0.0300 0.7761 0.3052 0.105 Uiso 0.590(12) 1 calc PR A 2
C20A C -0.088(2) 0.752(3) 0.2242(5) 0.072(4) Uani 0.590(12) 1 d PDU A 2
H20C H -0.1822 0.7370 0.2203 0.087 Uiso 0.590(12) 1 calc PR A 2
H20D H -0.0709 0.8374 0.2139 0.087 Uiso 0.590(12) 1 calc PR A 2

loop_
_atom_site_aniso_label
_atom_site_aniso_U_11
_atom_site_aniso_U_22
_atom_site_aniso_U_33
_atom_site_aniso_U_23
_atom_site_aniso_U_13
_atom_site_aniso_U_12
Sn1 0.01829(10) 0.01868(8) 0.01375(9) -0.00188(11) -0.00359(8) -0.00130(11)
K1 0.0159(3) 0.0305(4) 0.0222(3) 0.0017(4) 0.0005(3) 0.0003(4)
C1 0.0128(19) 0.0181(14) 0.0148(18) -0.0021(13) 0.0000(15) -0.0019(12)
C2 0.014(2) 0.0183(14) 0.014(2) -0.0008(13) 0.0008(17) -0.0022(13)
C3 0.0168(18) 0.0248(15) 0.0154(16) -0.0017(13) -0.0022(14) 0.0023(12)
C4 0.026(2) 0.0230(15) 0.0158(17) -0.0085(13) -0.0042(15) -0.0006(14)
C5 0.0199(18) 0.0183(14) 0.0206(18) -0.0011(13) -0.0018(15) -0.0025(13)
C6 0.0172(19) 0.0176(14) 0.0174(19) -0.0017(13) -0.0033(15) -0.0006(12)
C7 0.016(2) 0.0194(15) 0.015(2) 0.0008(13) -0.0048(17) 0.0003(13)
C8 0.020(2) 0.0142(13) 0.027(2) -0.0014(14) -0.0087(17) 0.0003(13)
C9 0.029(2) 0.0188(15) 0.042(3) 0.0026(16) -0.002(2) -0.0028(15)
C10 0.025(2) 0.0177(16) 0.042(3) -0.0031(16) -0.0072(19) 0.0058(14)
C11 0.035(3) 0.0156(14) 0.035(3) -0.0033(14) -0.008(2) 0.0000(14)
C12 0.023(2) 0.0155(12) 0.0152(16) 0.0035(11) 0.0019(15) 0.0023(13)
C13 0.033(2) 0.0203(15) 0.0160(17) 0.0020(13) -0.0019(16) 0.0025(14)
C14 0.087(5) 0.0225(18) 0.032(3) 0.0009(18) -0.028(3) 0.014(2)
C15 0.028(2) 0.046(2) 0.027(2) 0.0059(19) -0.004(2) -0.005(2)
C16 0.037(3) 0.042(2) 0.0156(19) 0.0066(17) 0.0018(18) -0.0017(19)
N1 0.0144(17) 0.0140(12) 0.0208(17) 0.0004(11) -0.0035(14) -0.0002(10)
N2 0.0236(16) 0.0170(12) 0.0156(14) 0.0034(11) 0.0004(13) -0.0016(11)
O1 0.050(7) 0.094(8) 0.047(5) 0.030(6) 0.019(5) 0.034(7)
C17 0.059(8) 0.109(9) 0.073(7) 0.046(6) 0.016(6) 0.032(7)
C18 0.098(9) 0.144(10) 0.056(6) 0.040(7) -0.012(7) 0.021(9)
C19 0.092(9) 0.127(9) 0.049(6) 0.009(7) 0.011(7) 0.035(8)
C20 0.062(7) 0.091(8) 0.045(6) 0.001(7) 0.007(6) 0.034(7)
O1A 0.046(5) 0.065(5) 0.035(4) 0.019(3) 0.004(4) 0.023(4)
C17A 0.087(8) 0.074(6) 0.051(5) 0.019(5) -0.006(6) 0.034(6)
C18A 0.108(9) 0.114(7) 0.049(5) 0.033(6) -0.002(6) 0.034(7)
C19A 0.094(9) 0.127(7) 0.043(4) 0.003(6) -0.013(6) 0.036(8)
C20A 0.088(8) 0.085(6) 0.043(5) 0.004(5) -0.003(5) 0.042(7)

loop_
_atom_type_symbol
_atom_type_description
_atom_type_scat_dispersion_real
_atom_type_scat_dispersion_imag
_atom_type_scat_source
C C 0.0033 0.0016 'International Tables Vol C Tables 4.2.6.8 and 6.1.1.4'
H H 0.0000 0.0000 'International Tables Vol C Tables 4.2.6.8 and 6.1.1.4'
N N 0.0061 0.0033 'International Tables Vol C Tables 4.2.6.8 and 6.1.1.4'
O O 0.0106 0.0060 'International Tables Vol C Tables 4.2.6.8 and 6.1.1.4'
K K 0.2009 0.2494 'International Tables Vol C Tables 4.2.6.8 and 6.1.1.4'
Sn Sn -0.6537 1.4246 'International Tables Vol C Tables 4.2.6.8 and 6.1.1.4'

loop_
_geom_angle_atom_site_label_1
_geom_angle_atom_site_label_2
_geom_angle_atom_site_label_3
_geom_angle
_geom_angle_site_symmetry_1
_geom_angle_site_symmetry_3
C1 Sn1 N1 75.28(12) . .
C1 Sn1 K1 61.09(11) . .
N1 Sn1 K1 58.58(10) . .
C1 Sn1 K1 60.84(11) . 4_565
N1 Sn1 K1 58.79(10) . 4_565
K1 Sn1 K1 101.123(11) . 4_565
O1A K1 O1 5.6(10) . .
O1A K1 C7 82.1(4) . 4_465
O1 K1 C7 86.0(6) . 4_465
O1A K1 C7 143.6(4) . .
O1 K1 C7 140.0(6) . .
C7 K1 C7 133.99(5) 4_465 .
O1A K1 C2 132.2(3) . .
O1 K1 C2 132.0(4) . .
C7 K1 C2 128.36(13) 4_465 .
C7 K1 C2 27.51(8) . .
O1A K1 C2 90.2(3) . 4_465
O1 K1 C2 91.8(5) . 4_465
C7 K1 C2 27.50(8) 4_465 4_465
C7 K1 C2 123.60(13) . 4_465
C2 K1 C2 134.82(5) . 4_465
O1A K1 N1 121.9(4) . .
O1 K1 N1 117.2(7) . .
C7 K1 N1 153.22(11) 4_465 .
C7 K1 N1 25.54(11) . .
C2 K1 N1 45.55(9) . .
C2 K1 N1 131.09(10) 4_465 .
O1A K1 N1 100.1(4) . 4_465
O1 K1 N1 105.0(7) . 4_465
C7 K1 N1 25.35(11) 4_465 4_465
C7 K1 N1 113.10(11) . 4_465
C2 K1 N1 103.07(10) . 4_465
C2 K1 N1 45.18(9) 4_465 4_465
N1 K1 N1 137.70(4) . 4_465
O1A K1 C1 105.5(3) . .
O1 K1 C1 105.1(4) . .
C7 K1 C1 140.28(10) 4_465 .
C7 K1 C1 46.44(10) . .
C2 K1 C1 26.92(11) . .
C2 K1 C1 159.45(12) 4_465 .
N1 K1 C1 50.37(7) . .
N1 K1 C1 117.29(10) 4_465 .
O1A K1 C1 116.3(3) . 4_465
O1 K1 C1 117.3(4) . 4_465
C7 K1 C1 46.35(10) 4_465 4_465
C7 K1 C1 96.85(11) . 4_465
C2 K1 C1 110.64(12) . 4_465
C2 K1 C1 26.78(11) 4_465 4_465
N1 K1 C1 107.71(11) . 4_465
N1 K1 C1 49.96(7) 4_465 4_465
C1 K1 C1 137.52(5) . 4_465
O1A K1 Sn1 88.8(4) . .
O1 K1 Sn1 85.6(6) . .
C7 K1 Sn1 167.85(8) 4_465 .
C7 K1 Sn1 54.83(8) . .
C2 K1 Sn1 54.04(8) . .
C2 K1 Sn1 161.72(8) 4_465 .
N1 K1 Sn1 38.52(7) . .
N1 K1 Sn1 152.59(7) 4_465 .
C1 K1 Sn1 35.52(7) . .
C1 K1 Sn1 145.80(8) 4_465 .
O1A K1 Sn1 136.5(4) . 4_465
O1 K1 Sn1 140.5(6) . 4_465
C7 K1 Sn1 54.50(9) 4_465 4_465
C7 K1 Sn1 79.50(8) . 4_465
C2 K1 Sn1 81.51(9) . 4_465
C2 K1 Sn1 53.59(8) 4_465 4_465
N1 K1 Sn1 101.27(7) . 4_465
N1 K1 Sn1 38.14(7) 4_465 4_465
C1 K1 Sn1 106.35(8) . 4_465
C1 K1 Sn1 35.21(7) 4_465 4_465
Sn1 K1 Sn1 133.38(2) . 4_465
C6 C1 C2 117.2(4) . .
C6 C1 Sn1 126.4(3) . .
C2 C1 Sn1 116.4(2) . .
C6 C1 K1 116.7(3) . .
C2 C1 K1 68.5(2) . .
Sn1 C1 K1 83.39(12) . .
C6 C1 K1 115.5(3) . 4_565
C2 C1 K1 68.3(2) . 4_565
Sn1 C1 K1 83.95(12) . 4_565
K1 C1 K1 122.78(12) . 4_565
C7 C2 C3 123.6(4) . .
C7 C2 C1 116.5(4) . .
C3 C2 C1 119.9(3) . .
C7 C2 K1 75.8(3) . .
C3 C2 K1 109.8(3) . .
C1 C2 K1 84.6(3) . .
C7 C2 K1 75.0(3) . 4_565
C3 C2 K1 108.6(3) . 4_565
C1 C2 K1 84.9(2) . 4_565
K1 C2 K1 140.24(14) . 4_565
C4 C3 C2 121.0(4) . .
C4 C3 H3 119.5 . .
C2 C3 H3 119.5 . .
C3 C4 C5 120.1(3) . .
C3 C4 H4 120.0 . .
C5 C4 H4 120.0 . .
C6 C5 C4 120.6(3) . .
C6 C5 H5 119.7 . .
C4 C5 H5 119.7 . .
C5 C6 C1 121.2(4) . .
C5 C6 C12 119.5(3) . .
C1 C6 C12 119.2(4) . .
N1 C7 C2 117.2(4) . .
N1 C7 K1 85.1(3) . 4_565
C2 C7 K1 77.5(3) . 4_565
N1 C7 K1 83.2(3) . .
C2 C7 K1 76.7(3) . .
K1 C7 K1 142.66(15) 4_565 .
N1 C7 H7 121.4 . .
C2 C7 H7 121.4 . .
K1 C7 H7 106.8 4_565 .
K1 C7 H7 109.6 . .
N1 C8 C10 110.0(4) . .
N1 C8 C9 109.5(4) . .
C10 C8 C9 110.0(4) . .
N1 C8 C11 108.1(3) . .
C10 C8 C11 108.8(4) . .
C9 C8 C11 110.5(4) . .
C8 C9 H9A 109.5 . .
C8 C9 H9B 109.5 . .
H9A C9 H9B 109.5 . .
C8 C9 H9C 109.5 . .
H9A C9 H9C 109.5 . .
H9B C9 H9C 109.5 . .
C8 C10 H10A 109.5 . .
C8 C10 H10B 109.5 . .
H10A C10 H10B 109.5 . .
C8 C10 H10C 109.5 . .
H10A C10 H10C 109.5 . .
H10B C10 H10C 109.5 . .
C8 C11 H11A 109.5 . .
C8 C11 H11B 109.5 . .
H11A C11 H11B 109.5 . .
C8 C11 H11C 109.5 . .
H11A C11 H11C 109.5 . .
H11B C11 H11C 109.5 . .
N2 C12 C6 120.9(3) . .
N2 C12 H12 119.5 . .
C6 C12 H12 119.5 . .
N2 C13 C14 116.1(3) . .
N2 C13 C15 106.9(3) . .
C14 C13 C15 109.1(4) . .
N2 C13 C16 106.7(3) . .
C14 C13 C16 109.3(4) . .
C15 C13 C16 108.4(4) . .
C13 C14 H14A 109.5 . .
C13 C14 H14B 109.5 . .
H14A C14 H14B 109.5 . .
C13 C14 H14C 109.5 . .
H14A C14 H14C 109.5 . .
H14B C14 H14C 109.5 . .
C13 C15 H15A 109.5 . .
C13 C15 H15B 109.5 . .
H15A C15 H15B 109.5 . .
C13 C15 H15C 109.5 . .
H15A C15 H15C 109.5 . .
H15B C15 H15C 109.5 . .
C13 C16 H16A 109.5 . .
C13 C16 H16B 109.5 . .
H16A C16 H16B 109.5 . .
C13 C16 H16C 109.5 . .
H16A C16 H16C 109.5 . .
H16B C16 H16C 109.5 . .
C7 N1 C8 117.4(4) . .
C7 N1 Sn1 114.5(2) . .
C8 N1 Sn1 127.9(3) . .
C7 N1 K1 71.3(2) . .
C8 N1 K1 116.4(3) . .
Sn1 N1 K1 82.90(10) . .
C7 N1 K1 69.6(2) . 4_565
C8 N1 K1 111.9(3) . 4_565
Sn1 N1 K1 83.07(10) . 4_565
K1 N1 K1 127.59(10) . 4_565
C12 N2 C13 121.9(3) . .
C20 O1 C17 105.3(11) . .
C20 O1 K1 127.9(9) . .
C17 O1 K1 126.6(9) . .
O1 C17 C18 101.7(13) . .
O1 C17 H17A 111.4 . .
C18 C17 H17A 111.4 . .
O1 C17 H17B 111.4 . .
C18 C17 H17B 111.4 . .
H17A C17 H17B 109.3 . .
C17 C18 C19 94.5(13) . .
C17 C18 H18A 112.8 . .
C19 C18 H18A 112.8 . .
C17 C18 H18B 112.8 . .
C19 C18 H18B 112.8 . .
H18A C18 H18B 110.3 . .
C20 C19 C18 95.8(14) . .
C20 C19 H19A 112.6 . .
C18 C19 H19A 112.6 . .
C20 C19 H19B 112.6 . .
C18 C19 H19B 112.6 . .
H19A C19 H19B 110.1 . .
O1 C20 C19 107.9(11) . .
O1 C20 H20A 110.1 . .
C19 C20 H20A 110.1 . .
O1 C20 H20B 110.1 . .
C19 C20 H20B 110.1 . .
H20A C20 H20B 108.4 . .
C17A O1A C20A 107.1(8) . .
C17A O1A K1 126.0(7) . .
C20A O1A K1 125.4(9) . .
O1A C17A C18A 107.9(8) . .
O1A C17A H17C 110.1 . .
C18A C17A H17C 110.1 . .
O1A C17A H17D 110.1 . .
C18A C17A H17D 110.1 . .
H17C C17A H17D 108.4 . .
C19A C18A C17A 105.3(9) . .
C19A C18A H18C 110.7 . .
C17A C18A H18C 110.7 . .
C19A C18A H18D 110.7 . .
C17A C18A H18D 110.7 . .
H18C C18A H18D 108.8 . .
C20A C19A C18A 99.8(11) . .
C20A C19A H19C 111.8 . .
C18A C19A H19C 111.8 . .
C20A C19A H19D 111.8 . .
C18A C19A H19D 111.8 . .
H19C C19A H19D 109.5 . .
O1A C20A C19A 111.0(9) . .
O1A C20A H20C 109.4 . .
C19A C20A H20C 109.4 . .
O1A C20A H20D 109.4 . .
C19A C20A H20D 109.4 . .
H20C C20A H20D 108.0 . .

loop_
_geom_bond_atom_site_label_1
_geom_bond_atom_site_label_2
_geom_bond_distance
_geom_bond_site_symmetry_2
Sn1 C1 2.114(4) .
Sn1 N1 2.268(3) .
Sn1 K1 3.6144(8) .
Sn1 K1 3.6457(8) 4_565
K1 O1A 2.682(8) .
K1 O1 2.684(10) .
K1 C7 2.954(5) 4_465
K1 C7 2.964(5) .
K1 C2 2.976(4) .
K1 C2 2.987(4) 4_465
K1 N1 3.108(4) .
K1 N1 3.141(4) 4_465
K1 C1 3.185(4) .
K1 C1 3.202(4) 4_465
K1 Sn1 3.6457(8) 4_465
C1 C6 1.442(5) .
C1 C2 1.448(6) .
C1 K1 3.202(4) 4_565
C2 C7 1.412(4) .
C2 C3 1.427(5) .
C2 K1 2.987(4) 4_565
C3 C4 1.377(5) .
C3 H3 0.9500 .
C4 C5 1.423(5) .
C4 H4 0.9500 .
C5 C6 1.387(5) .
C5 H5 0.9500 .
C6 C12 1.460(5) .
C7 N1 1.350(6) .
C7 K1 2.954(5) 4_565
C7 H7 0.9500 .
C8 N1 1.486(4) .
C8 C10 1.509(6) .
C8 C9 1.526(7) .
C8 C11 1.527(6) .
C9 H9A 0.9800 .
C9 H9B 0.9800 .
C9 H9C 0.9800 .
C10 H10A 0.9800 .
C10 H10B 0.9800 .
C10 H10C 0.9800 .
C11 H11A 0.9800 .
C11 H11B 0.9800 .
C11 H11C 0.9800 .
C12 N2 1.274(5) .
C12 H12 0.9500 .
C13 N2 1.476(5) .
C13 C14 1.519(5) .
C13 C15 1.523(6) .
C13 C16 1.524(6) .
C14 H14A 0.9800 .
C14 H14B 0.9800 .
C14 H14C 0.9800 .
C15 H15A 0.9800 .
C15 H15B 0.9800 .
C15 H15C 0.9800 .
C16 H16A 0.9800 .
C16 H16B 0.9800 .
C16 H16C 0.9800 .
N1 K1 3.141(4) 4_565
O1 C20 1.397(13) .
O1 C17 1.408(13) .
C17 C18 1.519(14) .
C17 H17A 0.9900 .
C17 H17B 0.9900 .
C18 C19 1.522(15) .
C18 H18A 0.9900 .
C18 H18B 0.9900 .
C19 C20 1.506(14) .
C19 H19A 0.9900 .
C19 H19B 0.9900 .
C20 H20A 0.9900 .
C20 H20B 0.9900 .
O1A C17A 1.391(10) .
O1A C20A 1.402(12) .
C17A C18A 1.500(11) .
C17A H17C 0.9900 .
C17A H17D 0.9900 .
C18A C19A 1.494(13) .
C18A H18C 0.9900 .
C18A H18D 0.9900 .
C19A C20A 1.470(11) .
C19A H19C 0.9900 .
C19A H19D 0.9900 .
C20A H20C 0.9900 .
C20A H20D 0.9900 .
